data_7244682
loop_
_publ_author_name
'Baruah, Jubaraj Bikash'
'Nath, Jitendra'

_publ_section_title
;
 Polymorphic Solvates, Ionic-cocrystals and C-N Bond Formation to Form
 Ionic Cocrystal In Sulfamethoxazole and Sulfathiazole Derived Urea
;
_journal_name_full CrystEngComm
_journal_paper_doi 10.1039/D1CE01731D
_journal_year 2022
_chemical_formula_sum 'C32 H49 I N6 O5 S2'
_chemical_formula_weight 788.79
_space_group_crystal_system triclinic
_space_group_IT_number 2
_space_group_name_Hall '-P 1'
_space_group_name_H-M_alt 'P -1'
_atom_sites_solution_hydrogens mixed
_audit_creation_method SHELXL-2014/7
_audit_update_record
;
2021-10-10 deposited with the CCDC.	2022-03-30 downloaded from the CCDC.
;
_cell_angle_alpha 95.205(5)
_cell_angle_beta 90.068(5)
_cell_angle_gamma 103.897(5)
_cell_formula_units_Z 2
_cell_length_a 9.2845(6)
_cell_length_b 10.2816(5)
_cell_length_c 21.5213(13)
_cell_measurement_reflns_used 3137
_cell_measurement_temperature 293(2)
_cell_measurement_theta_max 22.1240
_cell_measurement_theta_min 2.3460
_cell_volume 1985.5(2)
_computing_structure_refinement 'SHELXL-2014/7 (Sheldrick, 2014)'
_diffrn_ambient_temperature 293(2)
_diffrn_measured_fraction_theta_full 0.999
_diffrn_measured_fraction_theta_max 0.999
_diffrn_measurement_device_type 'CCD area detector'
_diffrn_measurement_method 'phi and omega scans'
_diffrn_radiation_type MoK\a
_diffrn_radiation_wavelength 0.71073
_diffrn_reflns_av_R_equivalents 0.0421
_diffrn_reflns_av_unetI/netI 0.0721
_diffrn_reflns_Laue_measured_fraction_full 0.999
_diffrn_reflns_Laue_measured_fraction_max 0.999
_diffrn_reflns_limit_h_max 10
_diffrn_reflns_limit_h_min -11
_diffrn_reflns_limit_k_max 12
_diffrn_reflns_limit_k_min -12
_diffrn_reflns_limit_l_max 25
_diffrn_reflns_limit_l_min -24
_diffrn_reflns_number 13502
_diffrn_reflns_point_group_measured_fraction_full 0.999
_diffrn_reflns_point_group_measured_fraction_max 0.999
_diffrn_reflns_theta_full 25.050
_diffrn_reflns_theta_max 25.050
_diffrn_reflns_theta_min 2.260
_exptl_absorpt_coefficient_mu 0.954
_exptl_absorpt_correction_T_max 1.00000
_exptl_absorpt_correction_T_min 0.55974
_exptl_absorpt_correction_type multi-scan
_exptl_absorpt_process_details multi-scan
_exptl_crystal_colour Yellow
_exptl_crystal_density_diffrn 1.319
_exptl_crystal_description Block
_exptl_crystal_F_000 816
_exptl_crystal_size_max 0.25
_exptl_crystal_size_mid 0.21
_exptl_crystal_size_min 0.20
_refine_diff_density_max 0.713
_refine_diff_density_min -0.448
_refine_diff_density_rms 0.073
_refine_ls_extinction_method none
_refine_ls_goodness_of_fit_ref 1.093
_refine_ls_hydrogen_treatment mixed
_refine_ls_matrix_type full
_refine_ls_number_parameters 431
_refine_ls_number_reflns 7020
_refine_ls_number_restraints 4
_refine_ls_restrained_S_all 1.116
_refine_ls_R_factor_all 0.1117
_refine_ls_R_factor_gt 0.0624
_refine_ls_shift/su_max 0.003
_refine_ls_shift/su_mean 0.000
_refine_ls_structure_factor_coef Fsqd
_refine_ls_weighting_details 'w=1/[\s^2^(Fo^2^)+(0.0504P)^2^+1.0200P] where P=(Fo^2^+2Fc^2^)/3'
_refine_ls_weighting_scheme calc
_refine_ls_wR_factor_gt 0.1328
_refine_ls_wR_factor_ref 0.1639
_reflns_Friedel_coverage 0.000
_reflns_number_gt 3929
_reflns_number_total 7020
_reflns_threshold_expression 'I > 2\s(I)'
_cod_data_source_file d1ce01731d2.cif
_cod_data_source_block STZU_TBAI
_cod_database_code 7244682
_shelx_shelxl_version_number 2014/7
_shelx_space_group_comment
;
The symmetry employed for this shelxl refinement is uniquely defined
by the following loop, which should always be used as a source of
symmetry information in preference to the above space-group names.
They are only intended as comments.
;

loop_
_space_group_symop_operation_xyz
'x, y, z'
'-x, -y, -z'

loop_
_atom_site_label
_atom_site_type_symbol
_atom_site_fract_x
_atom_site_fract_y
_atom_site_fract_z
_atom_site_U_iso_or_equiv
_atom_site_adp_type
_atom_site_occupancy
_atom_site_site_symmetry_order
_atom_site_calc_flag
_atom_site_refinement_flags_posn
_atom_site_refinement_flags_adp
_atom_site_refinement_flags_occupancy
_atom_site_disorder_assembly
_atom_site_disorder_group
I1 I 0.89766(5) 0.58692(5) 0.71348(2) 0.0940(2) Uani 1 1 d . . . . .
S1 S 0.4546(2) 0.24770(17) 0.89483(8) 0.0843(5) Uani 1 1 d . . . . .
O3 O 0.3703(5) 0.4600(5) 0.60308(19) 0.0870(13) Uani 1 1 d . . . . .
N2 N 0.1703(7) 0.5502(6) 0.5940(2) 0.0715(15) Uani 1 1 d . . . . .
O2 O 0.3386(6) 0.7808(5) 0.3362(2) 0.1019(15) Uani 1 1 d . . . . .
N6 N 0.5292(5) 0.8666(4) 0.7479(2) 0.0755(14) Uani 1 1 d . . . . .
O4 O 0.3338(6) 0.1704(4) 0.9277(2) 0.1048(16) Uani 1 1 d . . . . .
O5 O 0.5729(6) 0.1876(5) 0.8747(2) 0.1119(17) Uani 1 1 d . . . . .
N4 N 0.5169(6) 0.3833(5) 0.9401(2) 0.0729(14) Uani 1 1 d . . . . .
N3 N 0.2034(8) 0.4492(6) 0.6804(3) 0.0811(18) Uani 1 1 d . . . . .
O1 O 0.1191(7) 0.8128(5) 0.3463(2) 0.1085(16) Uani 1 1 d . . . . .
C6 C 0.1893(6) 0.6014(5) 0.5367(3) 0.0619(15) Uani 1 1 d . . . . .
C1 C 0.2117(7) 0.7136(5) 0.4245(3) 0.0654(15) Uani 1 1 d . . . . .
C7 C 0.2587(7) 0.4833(6) 0.6243(3) 0.0624(15) Uani 1 1 d . . . . .
C5 C 0.3015(6) 0.5881(6) 0.4962(3) 0.0675(15) Uani 1 1 d . . . . .
H5 H 0.3699 0.5404 0.5068 0.081 Uiso 1 1 calc R U . . .
C8 C 0.2671(7) 0.3963(6) 0.7278(3) 0.0691(16) Uani 1 1 d . . . . .
C4 C 0.0862(7) 0.6725(6) 0.5190(3) 0.0715(16) Uani 1 1 d . . . . .
H4 H 0.0092 0.6816 0.5453 0.086 Uiso 1 1 calc R U . . .
C3 C 0.0983(7) 0.7285(6) 0.4632(3) 0.0731(17) Uani 1 1 d . . . . .
H3 H 0.0305 0.7760 0.4518 0.088 Uiso 1 1 calc R U . . .
C2 C 0.3128(7) 0.6438(6) 0.4409(3) 0.0722(17) Uani 1 1 d . . . . .
H2 H 0.3890 0.6347 0.4142 0.087 Uiso 1 1 calc R U . . .
C10 C 0.4093(8) 0.3757(6) 0.7257(3) 0.0759(17) Uani 1 1 d . . . . .
H10 H 0.4666 0.3935 0.6906 0.091 Uiso 1 1 calc R U . . .
C12 C 0.4642(8) 0.3286(6) 0.7761(3) 0.0789(18) Uani 1 1 d . . . . .
H12 H 0.5596 0.3149 0.7747 0.095 Uiso 1 1 calc R U . . .
C13 C 0.3817(8) 0.3009(5) 0.8290(3) 0.0709(17) Uani 1 1 d . . . . .
C29 C 0.5692(7) 0.7827(6) 0.6916(3) 0.083(2) Uani 1 1 d D . . . .
H29A H 0.6339 0.7294 0.7057 0.100 Uiso 1 1 calc R U . . .
H29B H 0.4791 0.7207 0.6746 0.100 Uiso 1 1 calc R U . . .
C21 C 0.6673(7) 0.9634(6) 0.7772(3) 0.087(2) Uani 1 1 d . . . . .
H21A H 0.7136 1.0213 0.7460 0.104 Uiso 1 1 calc R U . . .
H21B H 0.6368 1.0201 0.8107 0.104 Uiso 1 1 calc R U . . .
C14 C 0.6458(8) 0.4669(7) 0.9308(3) 0.0767(18) Uani 1 1 d . . . . .
C20 C 0.4305(7) 0.9548(6) 0.7283(3) 0.0804(19) Uani 1 1 d . . . . .
H20A H 0.4076 1.0065 0.7654 0.097 Uiso 1 1 calc R U . . .
H20B H 0.4866 1.0182 0.7013 0.097 Uiso 1 1 calc R U . . .
C9 C 0.1824(7) 0.3674(7) 0.7804(3) 0.0840(19) Uani 1 1 d . . . . .
H9 H 0.0865 0.3801 0.7815 0.101 Uiso 1 1 calc R U . . .
C28 C 0.4522(7) 0.7691(6) 0.7928(3) 0.0837(19) Uani 1 1 d . . . . .
H28A H 0.3651 0.7102 0.7717 0.100 Uiso 1 1 calc R U . . .
H28B H 0.5184 0.7136 0.8028 0.100 Uiso 1 1 calc R U . . .
C11 C 0.2387(9) 0.3201(6) 0.8310(3) 0.086(2) Uani 1 1 d . . . . .
H11 H 0.1814 0.3013 0.8660 0.103 Uiso 1 1 calc R U . . .
C30 C 0.6445(9) 0.8616(7) 0.6400(3) 0.106(3) Uani 1 1 d D . . . .
H30A H 0.7386 0.9192 0.6555 0.128 Uiso 1 1 calc R U . . .
H30B H 0.5831 0.9186 0.6267 0.128 Uiso 1 1 calc R U . . .
C27 C 0.4043(9) 0.8311(7) 0.8533(4) 0.104(2) Uani 1 1 d . . . . .
H27A H 0.3338 0.8831 0.8440 0.125 Uiso 1 1 calc R U . . .
H27B H 0.4900 0.8923 0.8743 0.125 Uiso 1 1 calc R U . . .
C22 C 0.7813(9) 0.9007(8) 0.8031(4) 0.124(3) Uani 1 1 d . . . . .
H22A H 0.8120 0.8424 0.7704 0.149 Uiso 1 1 calc R U . . .
H22B H 0.7383 0.8461 0.8360 0.149 Uiso 1 1 calc R U . . .
C19 C 0.2861(9) 0.8828(8) 0.6950(4) 0.115(3) Uani 1 1 d . . . . .
H19A H 0.2313 0.8150 0.7203 0.138 Uiso 1 1 calc R U . . .
H19B H 0.3073 0.8375 0.6558 0.138 Uiso 1 1 calc R U . . .
C26 C 0.3339(10) 0.7268(8) 0.8966(4) 0.125(3) Uani 1 1 d . . . . .
H26A H 0.2500 0.6642 0.8750 0.150 Uiso 1 1 calc R U . . .
H26B H 0.4054 0.6763 0.9064 0.150 Uiso 1 1 calc R U . . .
C32 C 0.7347(11) 0.8375(9) 0.5311(4) 0.148(4) Uani 1 1 d . . . . .
H32A H 0.6736 0.8947 0.5191 0.223 Uiso 1 1 calc R U . . .
H32B H 0.7394 0.7719 0.4969 0.223 Uiso 1 1 calc R U . . .
H32C H 0.8328 0.8908 0.5419 0.223 Uiso 1 1 calc R U . . .
C25 C 0.2815(12) 0.7857(10) 0.9567(4) 0.160(4) Uani 1 1 d . . . . .
H25A H 0.3638 0.8478 0.9785 0.240 Uiso 1 1 calc R U . . .
H25B H 0.2405 0.7147 0.9824 0.240 Uiso 1 1 calc R U . . .
H25C H 0.2068 0.8320 0.9476 0.240 Uiso 1 1 calc R U . . .
N1 N 0.2243(7) 0.7722(5) 0.3642(3) 0.0802(15) Uani 1 1 d . . . . .
N5 N 0.6911(7) 0.5824(6) 0.9660(3) 0.0883(18) Uani 1 1 d . . . . .
S2 S 0.7760(3) 0.4545(3) 0.87501(12) 0.1490(11) Uani 1 1 d . . . . .
C16 C 0.8230(11) 0.6635(10) 0.9521(4) 0.137(4) Uani 1 1 d . . . . .
H16 H 0.8670 0.7454 0.9743 0.164 Uiso 1 1 calc R U . . .
C15 C 0.8812(11) 0.6097(11) 0.9022(5) 0.170(5) Uani 1 1 d . . . . .
H15 H 0.9692 0.6520 0.8844 0.204 Uiso 1 1 calc R U . . .
C31 C 0.6710(10) 0.7690(8) 0.5848(4) 0.112(3) Uani 1 1 d . . . . .
H31A H 0.7371 0.7162 0.5982 0.135 Uiso 1 1 calc R U . . .
H31B H 0.5774 0.7070 0.5719 0.135 Uiso 1 1 calc R U . . .
C18 C 0.1894(12) 0.9812(10) 0.6820(5) 0.149(4) Uani 1 1 d D . . . .
H18A H 0.0856 0.9338 0.6820 0.179 Uiso 1 1 calc R U . . .
H18B H 0.2060 1.0534 0.7154 0.179 Uiso 1 1 calc R U . . .
C17 C 0.221(2) 1.0384(14) 0.6230(6) 0.265(9) Uani 1 1 d D . . . .
H17A H 0.3127 1.1065 0.6270 0.397 Uiso 1 1 calc R U . . .
H17B H 0.1422 1.0778 0.6118 0.397 Uiso 1 1 calc R U . . .
H17C H 0.2298 0.9690 0.5913 0.397 Uiso 1 1 calc R U . . .
C23 C 0.9158(11) 1.0075(10) 0.8290(5) 0.156(4) Uani 1 1 d D . . . .
H23A H 1.0050 0.9775 0.8189 0.187 Uiso 1 1 calc R U . . .
H23B H 0.9209 1.0897 0.8093 0.187 Uiso 1 1 calc R U . . .
C24 C 0.910(2) 1.035(2) 0.8951(8) 0.53(3) Uani 1 1 d D . . . .
H24A H 0.9750 0.9911 0.9152 0.792 Uiso 1 1 calc R U . . .
H24B H 0.8104 1.0023 0.9084 0.792 Uiso 1 1 calc R U . . .
H24C H 0.9413 1.1304 0.9060 0.792 Uiso 1 1 calc R U . . .
H5N H 0.642(7) 0.604(6) 0.996(3) 0.08(2) Uiso 1 1 d . . . . .
H3N H 0.131(5) 0.458(5) 0.687(2) 0.039(17) Uiso 1 1 d . . . . .
H2N H 0.096(6) 0.545(6) 0.612(3) 0.07(2) Uiso 1 1 d . . . . .

loop_
_atom_site_aniso_label
_atom_site_aniso_U_11
_atom_site_aniso_U_22
_atom_site_aniso_U_33
_atom_site_aniso_U_23
_atom_site_aniso_U_13
_atom_site_aniso_U_12
I1 0.1050(4) 0.0920(4) 0.0970(4) 0.0087(3) 0.0347(3) 0.0471(3)
S1 0.1300(16) 0.0638(10) 0.0651(10) -0.0037(8) 0.0016(10) 0.0386(10)
O3 0.089(3) 0.111(3) 0.076(3) 0.017(2) 0.020(2) 0.050(3)
N2 0.067(4) 0.096(4) 0.057(3) 0.001(3) 0.016(3) 0.034(3)
O2 0.108(4) 0.103(4) 0.108(4) 0.038(3) 0.047(3) 0.041(3)
N6 0.072(3) 0.050(3) 0.102(4) -0.015(3) 0.008(3) 0.019(2)
O4 0.143(4) 0.076(3) 0.088(3) 0.019(3) 0.005(3) 0.009(3)
O5 0.180(5) 0.098(3) 0.081(3) -0.012(3) -0.008(3) 0.088(4)
N4 0.087(4) 0.069(3) 0.064(3) -0.007(2) 0.012(3) 0.024(3)
N3 0.075(5) 0.107(4) 0.074(4) 0.024(3) 0.021(3) 0.040(4)
O1 0.115(4) 0.117(4) 0.109(4) 0.046(3) 0.019(3) 0.045(3)
C6 0.063(4) 0.062(3) 0.059(4) -0.009(3) 0.014(3) 0.018(3)
C1 0.075(4) 0.057(3) 0.065(4) 0.007(3) 0.010(3) 0.017(3)
C7 0.066(4) 0.061(4) 0.059(4) 0.000(3) 0.003(3) 0.017(3)
C5 0.072(4) 0.077(4) 0.061(4) 0.005(3) 0.012(3) 0.031(3)
C8 0.086(5) 0.062(4) 0.061(4) -0.002(3) 0.013(3) 0.024(3)
C4 0.071(4) 0.070(4) 0.077(4) 0.003(3) 0.022(3) 0.025(3)
C3 0.070(4) 0.073(4) 0.086(5) 0.014(3) 0.016(3) 0.033(3)
C2 0.074(4) 0.078(4) 0.070(4) 0.001(3) 0.017(3) 0.032(3)
C10 0.091(5) 0.089(4) 0.056(4) 0.005(3) 0.015(3) 0.039(4)
C12 0.095(5) 0.087(4) 0.064(4) -0.012(3) 0.004(4) 0.046(4)
C13 0.103(5) 0.057(4) 0.057(4) -0.005(3) -0.001(4) 0.032(3)
C29 0.076(4) 0.056(4) 0.114(6) -0.028(4) 0.006(4) 0.022(3)
C21 0.080(5) 0.065(4) 0.107(5) -0.026(4) 0.012(4) 0.014(3)
C14 0.095(5) 0.082(5) 0.058(4) -0.007(3) 0.007(3) 0.036(4)
C20 0.088(5) 0.054(4) 0.105(5) 0.003(3) 0.024(4) 0.029(3)
C9 0.073(5) 0.097(5) 0.081(5) 0.004(4) 0.022(4) 0.022(4)
C28 0.091(5) 0.054(4) 0.105(5) 0.007(4) 0.011(4) 0.015(3)
C11 0.110(6) 0.087(5) 0.064(4) 0.010(4) 0.016(4) 0.028(4)
C30 0.115(6) 0.082(5) 0.120(6) -0.028(5) 0.032(5) 0.032(4)
C27 0.114(6) 0.085(5) 0.115(6) 0.015(5) 0.033(5) 0.026(4)
C22 0.109(7) 0.097(6) 0.155(8) -0.046(5) -0.019(6) 0.026(5)
C19 0.106(6) 0.096(6) 0.152(8) 0.005(5) -0.001(6) 0.044(5)
C26 0.144(8) 0.115(7) 0.123(7) 0.040(6) 0.034(6) 0.034(6)
C32 0.183(10) 0.142(8) 0.129(8) -0.009(7) 0.043(7) 0.064(7)
C25 0.177(10) 0.194(11) 0.122(8) 0.059(8) 0.027(7) 0.055(8)
N1 0.090(5) 0.071(4) 0.082(4) 0.012(3) 0.016(4) 0.022(3)
N5 0.098(5) 0.085(4) 0.072(4) -0.007(3) 0.021(3) 0.009(3)
S2 0.135(2) 0.169(2) 0.1234(19) -0.0330(17) 0.0669(16) 0.0146(17)
C16 0.133(8) 0.134(8) 0.107(7) -0.011(6) 0.040(6) -0.029(6)
C15 0.134(9) 0.185(11) 0.149(9) -0.019(8) 0.060(7) -0.033(7)
C31 0.131(7) 0.110(6) 0.100(6) -0.017(5) 0.009(5) 0.048(5)
C18 0.158(9) 0.146(8) 0.168(10) 0.022(7) 0.017(8) 0.084(7)
C17 0.46(3) 0.255(16) 0.153(11) 0.005(12) 0.003(14) 0.235(17)
C23 0.122(8) 0.157(9) 0.161(10) -0.043(8) -0.012(7) -0.001(6)
C24 0.59(4) 0.43(3) 0.36(3) 0.21(2) -0.34(3) -0.34(3)

loop_
_atom_type_symbol
_atom_type_description
_atom_type_scat_dispersion_real
_atom_type_scat_dispersion_imag
_atom_type_scat_source
C C 0.0033 0.0016 'International Tables Vol C Tables 4.2.6.8 and 6.1.1.4'
H H 0.0000 0.0000 'International Tables Vol C Tables 4.2.6.8 and 6.1.1.4'
N N 0.0061 0.0033 'International Tables Vol C Tables 4.2.6.8 and 6.1.1.4'
O O 0.0106 0.0060 'International Tables Vol C Tables 4.2.6.8 and 6.1.1.4'
S S 0.1246 0.1234 'International Tables Vol C Tables 4.2.6.8 and 6.1.1.4'
I I -0.4742 1.8119 'International Tables Vol C Tables 4.2.6.8 and 6.1.1.4'

loop_
_geom_angle_atom_site_label_1
_geom_angle_atom_site_label_2
_geom_angle_atom_site_label_3
_geom_angle
_geom_angle_site_symmetry_1
_geom_angle_site_symmetry_3
_geom_angle_publ_flag
O5 S1 O4 118.9(3) . . ?
O5 S1 N4 110.9(3) . . ?
O4 S1 N4 105.0(3) . . ?
O5 S1 C13 107.8(3) . . ?
O4 S1 C13 108.4(3) . . ?
N4 S1 C13 104.9(3) . . ?
C6 N2 C7 129.0(6) . . ?
C28 N6 C21 111.8(5) . . ?
C28 N6 C20 111.5(5) . . ?
C21 N6 C20 105.4(5) . . ?
C28 N6 C29 106.8(4) . . ?
C21 N6 C29 110.5(5) . . ?
C20 N6 C29 110.8(5) . . ?
C14 N4 S1 121.8(4) . . ?
C7 N3 C8 129.2(6) . . ?
N2 C6 C5 124.8(6) . . ?
N2 C6 C4 116.8(5) . . ?
C5 C6 C4 118.4(6) . . ?
C3 C1 C2 121.0(6) . . ?
C3 C1 N1 119.4(6) . . ?
C2 C1 N1 119.6(6) . . ?
O3 C7 N3 125.0(6) . . ?
O3 C7 N2 123.6(6) . . ?
N3 C7 N2 111.4(6) . . ?
C2 C5 C6 120.7(6) . . ?
C10 C8 C9 119.6(6) . . ?
C10 C8 N3 123.5(6) . . ?
C9 C8 N3 116.8(6) . . ?
C3 C4 C6 120.6(6) . . ?
C4 C3 C1 119.1(6) . . ?
C5 C2 C1 120.2(6) . . ?
C12 C10 C8 118.9(6) . . ?
C10 C12 C13 122.0(6) . . ?
C12 C13 C11 119.2(6) . . ?
C12 C13 S1 122.0(6) . . ?
C11 C13 S1 118.7(5) . . ?
C30 C29 N6 115.3(5) . . ?
C22 C21 N6 116.1(5) . . ?
N4 C14 N5 121.0(6) . . ?
N4 C14 S2 129.8(5) . . ?
N5 C14 S2 109.1(5) . . ?
C19 C20 N6 116.3(5) . . ?
C11 C9 C8 121.0(7) . . ?
C27 C28 N6 116.1(5) . . ?
C9 C11 C13 119.2(6) . . ?
C29 C30 C31 111.1(6) . . ?
C28 C27 C26 112.6(6) . . ?
C21 C22 C23 111.0(7) . . ?
C20 C19 C18 111.8(7) . . ?
C25 C26 C27 113.8(7) . . ?
O2 N1 O1 124.0(6) . . ?
O2 N1 C1 118.4(6) . . ?
O1 N1 C1 117.6(6) . . ?
C14 N5 C16 117.1(7) . . ?
C15 S2 C14 90.4(4) . . ?
C15 C16 N5 110.8(8) . . ?
C16 C15 S2 112.5(7) . . ?
C32 C31 C30 114.6(7) . . ?
C17 C18 C19 112.9(9) . . ?
C24 C23 C22 111.9(10) . . ?

loop_
_geom_bond_atom_site_label_1
_geom_bond_atom_site_label_2
_geom_bond_distance
_geom_bond_site_symmetry_2
_geom_bond_publ_flag
S1 O5 1.433(5) . ?
S1 O4 1.437(5) . ?
S1 N4 1.611(5) . ?
S1 C13 1.756(6) . ?
O3 C7 1.200(7) . ?
N2 C6 1.379(7) . ?
N2 C7 1.387(8) . ?
O2 N1 1.210(6) . ?
N6 C28 1.512(8) . ?
N6 C21 1.518(7) . ?
N6 C20 1.518(7) . ?
N6 C29 1.522(7) . ?
N4 C14 1.323(8) . ?
N3 C7 1.354(8) . ?
N3 C8 1.394(8) . ?
O1 N1 1.224(7) . ?
C6 C5 1.385(7) . ?
C6 C4 1.407(8) . ?
C1 C3 1.371(8) . ?
C1 C2 1.374(8) . ?
C1 N1 1.474(8) . ?
C5 C2 1.359(8) . ?
C8 C10 1.387(8) . ?
C8 C9 1.392(8) . ?
C4 C3 1.371(8) . ?
C10 C12 1.372(8) . ?
C12 C13 1.385(8) . ?
C13 C11 1.389(9) . ?
C29 C30 1.509(8) . ?
C21 C22 1.496(10) . ?
C14 N5 1.326(7) . ?
C14 S2 1.723(7) . ?
C20 C19 1.512(9) . ?
C9 C11 1.383(9) . ?
C28 C27 1.511(8) . ?
C30 C31 1.511(8) . ?
C27 C26 1.514(9) . ?
C22 C23 1.518(10) . ?
C19 C18 1.547(11) . ?
C26 C25 1.510(11) . ?
C32 C31 1.461(10) . ?
N5 C16 1.357(9) . ?
S2 C15 1.710(9) . ?
C16 C15 1.337(11) . ?
C18 C17 1.448(10) . ?
C23 C24 1.428(15) . ?
